data_4326446
loop_
_publ_author_name
'Kagna Ouch'
'Mark S. Mashuta'
'Craig A. Grapperhaus'

_publ_section_title
;
 Metal-Stabilized Thiyl Radicals as Scaffolds for Reversible Alkene
 Addition via C-S Bond Formation/Cleavage
;
_journal_name_full 'Inorganic Chemistry'
_journal_page_first 9904
_journal_page_last 9914
_journal_paper_doi 10.1021/ic200416y
_journal_volume 50
_journal_year 2011
_chemical_absolute_configuration ad
_chemical_formula_moiety 'C63 H52 P3 Ru S3, 2(C6 H5 Cl), F6 P'
_chemical_formula_sum 'C75 H62 Cl2 F6 P4 Ru S3'
_chemical_formula_weight 1469.28
_chemical_name_common
;
[(2-(diphenylphosphine)thiaphenolato)(p-methylphenylethane-
1,2-diylbis(thio-2,1-phenylene)diphenylphosphine)ruthenium(II)]
hexafluorophosphate
;
_chemical_name_systematic
; 
 ? 
;
_space_group_IT_number 1
_symmetry_cell_setting triclinic
_symmetry_space_group_name_Hall 'P 1'
_symmetry_space_group_name_H-M 'P 1'
_atom_sites_solution_hydrogens geom
_atom_sites_solution_primary direct
_atom_sites_solution_secondary difmap
_audit_creation_date
;
'Fri Jan 07 11:31:12 2011'
;
_audit_creation_method
;
CrysAlisPro, Oxford Diffraction Ltd.,
Version 1.171.34.36 (release 02-08-2010 CrysAlis171 .NET)
(compiled Aug  2 2010,13:00:58)
;
_cell_angle_alpha 88.536(5)
_cell_angle_beta 85.552(5)
_cell_angle_gamma 74.111(6)
_cell_formula_units_Z 1
_cell_length_a 10.5684(8)
_cell_length_b 12.4018(9)
_cell_length_c 12.9434(6)
_cell_measurement_reflns_used 4400
_cell_measurement_temperature 100.1
_cell_measurement_theta_max 28.0745
_cell_measurement_theta_min 3.2917
_cell_volume 1626.71(19)
_computing_cell_refinement
;
CrysAlisPro, Oxford Diffraction Ltd.,
Version 1.171.34.36 (release 02-08-2010 CrysAlis171 .NET)
(compiled Aug  2 2010,13:00:58)
;
_computing_data_collection
;
CrysAlisPro, Oxford Diffraction Ltd.,
Version 1.171.34.36 (release 02-08-2010 CrysAlis171 .NET)
(compiled Aug  2 2010,13:00:58)
;
_computing_data_reduction
;
CrysAlisPro, Oxford Diffraction Ltd.,
Version 1.171.34.36 (release 02-08-2010 CrysAlis171 .NET)
(compiled Aug  2 2010,13:00:58)
;
_computing_molecular_graphics 'SHELXTL 6.14 (Bruker, 2006)'
_computing_publication_material 'SHELXTL 6.14 (Bruker, 2006)'
_computing_structure_refinement 'SHELXL-97 (Sheldrick, 2008)'
_computing_structure_solution 'SHELXS-97 (Sheldrick, 2008)'
_diffrn_ambient_temperature 100.1
_diffrn_detector_area_resol_mean 10.2836
_diffrn_measured_fraction_theta_full 0.877
_diffrn_measured_fraction_theta_max 0.877
_diffrn_measurement_details
;
  1 omega  -95.00  -68.00   1.0000   55.0000
omega____ theta____ kappa____ phi______ frames
    -      -11.3741  179.0000  -90.0000 27

  2 omega  -93.00    1.00   1.0000   55.0000
omega____ theta____ kappa____ phi______ frames
    -      -11.3741  -77.0000   60.0000 94

  3 omega  -20.00   85.00   1.0000   55.0000
omega____ theta____ kappa____ phi______ frames
    -       11.6866   77.0000  -60.0000 105

  4 omega  -49.00   37.00   1.0000   55.0000
omega____ theta____ kappa____ phi______ frames
    -       11.6866  -77.0000 -180.0000 86

  5 omega -103.00  -76.00   1.0000   55.0000
omega____ theta____ kappa____ phi______ frames
    -      -11.3741  179.0000  150.0000 27

  6 omega   34.00  104.00   1.0000   55.0000
omega____ theta____ kappa____ phi______ frames
    -       11.6866  179.0000  150.0000 70

  7 omega  -20.00   34.00   1.0000   55.0000
omega____ theta____ kappa____ phi______ frames
    -       11.6866   37.0000 -150.0000 54

;
_diffrn_measurement_device_type 'Xcalibur, Ruby, Gemini'
_diffrn_measurement_method '\w scans'
_diffrn_radiation_monochromator graphite
_diffrn_radiation_source 'Enhance (Mo) X-ray Source'
_diffrn_radiation_type 'Mo K\a'
_diffrn_radiation_wavelength 0.7107
_diffrn_reflns_av_R_equivalents 0.0610
_diffrn_reflns_av_sigmaI/netI 0.1360
_diffrn_reflns_limit_h_max 14
_diffrn_reflns_limit_h_min -13
_diffrn_reflns_limit_k_max 16
_diffrn_reflns_limit_k_min -15
_diffrn_reflns_limit_l_max 17
_diffrn_reflns_limit_l_min -15
_diffrn_reflns_number 17453
_diffrn_reflns_theta_full 28.14
_diffrn_reflns_theta_max 28.14
_diffrn_reflns_theta_min 3.30
_exptl_absorpt_coefficient_mu 0.580
_exptl_absorpt_correction_T_max 0.996
_exptl_absorpt_correction_T_min 0.931
_exptl_absorpt_correction_type multi-scan
_exptl_absorpt_process_details
;
CrysAlisPro, Oxford Diffraction Ltd.,
Version 1.171.34.36 (release 02-08-2010 CrysAlis171 .NET)
(compiled Aug  2 2010,13:00:58)
empirical absorption correction using spherical harmonics,
 implemented in SCALE3 ABSPACK scaling algorithm.
;
_exptl_crystal_colour yellow
_exptl_crystal_density_diffrn 1.500
_exptl_crystal_description plate
_exptl_crystal_F_000 752
_exptl_crystal_size_max 0.14
_exptl_crystal_size_mid 0.11
_exptl_crystal_size_min 0.02
_refine_diff_density_max 1.660
_refine_diff_density_min -0.955
_refine_diff_density_rms 0.135
_refine_ls_abs_structure_details 'Flack H D (1983), Acta Cryst. A39, 876-881'
_refine_ls_abs_structure_Flack 0.34(5)
_refine_ls_extinction_method none
_refine_ls_goodness_of_fit_ref 1.104
_refine_ls_hydrogen_treatment constr
_refine_ls_matrix_type full
_refine_ls_number_parameters 530
_refine_ls_number_reflns 11553
_refine_ls_number_restraints 3
_refine_ls_restrained_S_all 1.104
_refine_ls_R_factor_all 0.1109
_refine_ls_R_factor_gt 0.0807
_refine_ls_shift/su_max 0.000
_refine_ls_shift/su_mean 0.000
_refine_ls_structure_factor_coef Fsqd
_refine_ls_weighting_details 'calc w=1/[\s^2^(Fo^2^)+(0.0030P)^2^+5.8610P] where P=(Fo^2^+2Fc^2^)/3'
_refine_ls_weighting_scheme calc
_refine_ls_wR_factor_gt 0.1399
_refine_ls_wR_factor_ref 0.1536
_reflns_number_gt 8778
_reflns_number_total 11553
_reflns_threshold_expression I>2\s(I)
_cod_data_source_file ic200416y_si_002_2.cif
_cod_data_source_block 2
_cod_original_cell_volume 1626.71(18)
_cod_database_code 4326446

loop_
_symmetry_equiv_pos_as_xyz
'x, y, z'

loop_
_atom_site_label
_atom_site_type_symbol
_atom_site_fract_x
_atom_site_fract_y
_atom_site_fract_z
_atom_site_U_iso_or_equiv
_atom_site_adp_type
_atom_site_occupancy
_atom_site_symmetry_multiplicity
_atom_site_calc_flag
_atom_site_refinement_flags
Ru1 Ru 0.47194(7) 0.79003(6) 1.03090(6) 0.01622(17) Uani 1 1 d .
S1 S 0.3954(2) 0.8249(2) 1.20871(19) 0.0218(6) Uani 1 1 d .
S2 S 0.6861(2) 0.7792(2) 1.08168(19) 0.0191(6) Uani 1 1 d .
S3 S 0.5638(2) 0.7626(2) 0.86172(18) 0.0191(6) Uani 1 1 d .
P1 P 0.2517(2) 0.8087(2) 1.00217(19) 0.0189(6) Uani 1 1 d .
P2 P 0.4547(3) 0.9808(2) 0.9998(2) 0.0210(6) Uani 1 1 d .
P3 P 0.5307(3) 0.5929(2) 1.06555(19) 0.0189(6) Uani 1 1 d .
C1 C 0.2240(10) 0.8481(8) 1.2127(7) 0.0251(8) Uani 1 1 d .
C2 C 0.1499(10) 0.8768(9) 1.3058(8) 0.0251(8) Uani 1 1 d .
H2 H 0.1937 0.8820 1.3643 0.030 Uiso 1 1 calc R
C3 C 0.0140(9) 0.8980(8) 1.3164(7) 0.0251(8) Uani 1 1 d .
H3 H -0.0327 0.9173 1.3802 0.030 Uiso 1 1 calc R
C4 C -0.0503(10) 0.8895(8) 1.2282(7) 0.0251(8) Uani 1 1 d .
H4 H -0.1419 0.9071 1.2324 0.030 Uiso 1 1 calc R
C5 C 0.0192(9) 0.8556(8) 1.1354(7) 0.0251(8) Uani 1 1 d .
H5 H -0.0234 0.8401 1.0796 0.030 Uiso 1 1 calc R
C6 C 0.1610(10) 0.8441(8) 1.1250(7) 0.0251(8) Uani 1 1 d .
C7 C 0.7485(10) 0.6456(8) 1.1392(7) 0.0221(9) Uani 1 1 d .
C8 C 0.8635(9) 0.6210(8) 1.1903(7) 0.0221(9) Uani 1 1 d .
H8 H 0.9122 0.6732 1.1886 0.026 Uiso 1 1 calc R
C9 C 0.9073(9) 0.5235(8) 1.2426(7) 0.0221(9) Uani 1 1 d .
H9 H 0.9862 0.5082 1.2744 0.026 Uiso 1 1 calc R
C10 C 0.8339(9) 0.4476(8) 1.2480(7) 0.0221(9) Uani 1 1 d .
H10 H 0.8626 0.3813 1.2850 0.026 Uiso 1 1 calc R
C11 C 0.7171(9) 0.4686(8) 1.1988(6) 0.0221(9) Uani 1 1 d .
H11 H 0.6683 0.4164 1.2034 0.026 Uiso 1 1 calc R
C12 C 0.6734(9) 0.5663(8) 1.1433(7) 0.0221(9) Uani 1 1 d .
C13 C 0.5569(10) 0.8979(9) 0.8063(7) 0.0313(10) Uani 1 1 d .
C14 C 0.5994(10) 0.9026(9) 0.7017(7) 0.0313(10) Uani 1 1 d .
H14 H 0.6284 0.8373 0.6628 0.038 Uiso 1 1 calc R
C15 C 0.5982(10) 1.0045(8) 0.6565(8) 0.0313(10) Uani 1 1 d .
H15 H 0.6276 1.0085 0.5873 0.038 Uiso 1 1 calc R
C16 C 0.5522(10) 1.1023(9) 0.7159(7) 0.0313(10) Uani 1 1 d .
H16 H 0.5521 1.1714 0.6862 0.038 Uiso 1 1 calc R
C17 C 0.5079(10) 1.0967(9) 0.8159(7) 0.0313(10) Uani 1 1 d .
H17 H 0.4762 1.1629 0.8534 0.038 Uiso 1 1 calc R
C18 C 0.5079(10) 0.9961(9) 0.8650(8) 0.0313(10) Uani 1 1 d .
C19 C 0.1967(8) 0.6899(7) 0.9559(7) 0.018(2) Uani 1 1 d .
C20 C 0.1906(9) 0.6729(8) 0.8518(7) 0.022(2) Uani 1 1 d .
H20 H 0.2127 0.7230 0.8037 0.027 Uiso 1 1 calc R
C21 C 0.1524(10) 0.5837(8) 0.8181(8) 0.0336(14) Uani 1 1 d .
H21 H 0.1523 0.5718 0.7474 0.040 Uiso 1 1 calc R
C22 C 0.1139(10) 0.5114(9) 0.8886(8) 0.0336(14) Uani 1 1 d .
H22 H 0.0855 0.4523 0.8651 0.040 Uiso 1 1 calc R
C23 C 0.1171(10) 0.5257(9) 0.9923(8) 0.0336(14) Uani 1 1 d .
H23 H 0.0912 0.4766 1.0394 0.040 Uiso 1 1 calc R
C24 C 0.1596(9) 0.6146(8) 1.0277(7) 0.024(2) Uani 1 1 d .
H24 H 0.1634 0.6241 1.0983 0.029 Uiso 1 1 calc R
C25 C 0.1730(10) 0.9149(8) 0.9066(7) 0.022(2) Uani 1 1 d .
C26 C 0.2361(9) 0.9172(8) 0.8097(7) 0.025(2) Uani 1 1 d .
H26 H 0.3216 0.8713 0.7981 0.030 Uiso 1 1 calc R
C27 C 0.1811(10) 0.9824(8) 0.7300(8) 0.029(2) Uani 1 1 d .
H27 H 0.2284 0.9823 0.6664 0.035 Uiso 1 1 calc R
C28 C 0.0517(10) 1.0496(8) 0.7463(8) 0.030(2) Uani 1 1 d .
H28 H 0.0104 1.0943 0.6932 0.036 Uiso 1 1 calc R
C29 C -0.0136(10) 1.0485(8) 0.8424(8) 0.029(2) Uani 1 1 d .
H29 H -0.0996 1.0934 0.8538 0.035 Uiso 1 1 calc R
C30 C 0.0444(9) 0.9837(8) 0.9206(7) 0.026(2) Uani 1 1 d .
H30 H -0.0023 0.9852 0.9847 0.032 Uiso 1 1 calc R
C31 C 0.2956(10) 1.0868(8) 1.0218(8) 0.0323(10) Uani 1 1 d .
C32 C 0.2345(10) 1.0948(8) 1.1226(9) 0.0323(10) Uani 1 1 d .
H32 H 0.2751 1.0490 1.1753 0.039 Uiso 1 1 calc R
C33 C 0.1111(10) 1.1730(8) 1.1429(9) 0.0323(10) Uani 1 1 d .
H33 H 0.0702 1.1801 1.2096 0.039 Uiso 1 1 calc R
C34 C 0.0520(10) 1.2379(8) 1.0651(8) 0.0323(10) Uani 1 1 d .
H34 H -0.0299 1.2888 1.0795 0.039 Uiso 1 1 calc R
C35 C 0.1068(10) 1.2312(8) 0.9694(8) 0.0323(10) Uani 1 1 d .
H35 H 0.0640 1.2775 0.9178 0.039 Uiso 1 1 calc R
C36 C 0.2300(10) 1.1539(8) 0.9457(9) 0.0323(10) Uani 1 1 d .
H36 H 0.2676 1.1482 0.8780 0.039 Uiso 1 1 calc R
C37 C 0.5655(9) 1.0438(7) 1.0665(7) 0.023(2) Uani 1 1 d .
C38 C 0.5508(10) 1.0548(9) 1.1739(8) 0.0351(12) Uani 1 1 d .
H38 H 0.4872 1.0274 1.2111 0.042 Uiso 1 1 calc R
C39 C 0.6270(10) 1.1044(9) 1.2262(8) 0.0351(12) Uani 1 1 d .
H39 H 0.6153 1.1094 1.2981 0.042 Uiso 1 1 calc R
C40 C 0.7200(10) 1.1468(9) 1.1742(8) 0.0351(12) Uani 1 1 d .
H40 H 0.7690 1.1839 1.2095 0.042 Uiso 1 1 calc R
C41 C 0.7396(10) 1.1337(9) 1.0695(8) 0.0351(12) Uani 1 1 d .
H41 H 0.8052 1.1593 1.0332 0.042 Uiso 1 1 calc R
C42 C 0.6642(10) 1.0834(9) 1.0174(8) 0.0351(12) Uani 1 1 d .
H42 H 0.6800 1.0756 0.9459 0.042 Uiso 1 1 calc R
C43 C 0.4306(9) 0.5129(7) 1.1394(7) 0.022(2) Uani 1 1 d .
C44 C 0.3824(9) 0.5443(8) 1.2398(7) 0.028(2) Uani 1 1 d .
H44 H 0.3955 0.6084 1.2677 0.033 Uiso 1 1 calc R
C45 C 0.3150(10) 0.4808(9) 1.2986(8) 0.0348(15) Uani 1 1 d .
H45 H 0.2833 0.5023 1.3661 0.042 Uiso 1 1 calc R
C46 C 0.2941(10) 0.3863(9) 1.2588(8) 0.0348(15) Uani 1 1 d .
H46 H 0.2470 0.3449 1.2987 0.042 Uiso 1 1 calc R
C47 C 0.3414(10) 0.3540(9) 1.1626(8) 0.0348(15) Uani 1 1 d .
H47 H 0.3268 0.2900 1.1358 0.042 Uiso 1 1 calc R
C48 C 0.4116(10) 0.4142(8) 1.1026(8) 0.033(3) Uani 1 1 d .
H48 H 0.4467 0.3888 1.0367 0.040 Uiso 1 1 calc R
C49 C 0.5963(10) 0.5009(8) 0.9537(7) 0.0238(15) Uani 1 1 d .
C50 C 0.5184(10) 0.5067(8) 0.8713(7) 0.031(2) Uani 1 1 d .
H50 H 0.4360 0.5588 0.8727 0.037 Uiso 1 1 calc R
C51 C 0.5616(10) 0.4358(8) 0.7865(8) 0.032(2) Uani 1 1 d .
H51 H 0.5071 0.4388 0.7329 0.039 Uiso 1 1 calc R
C52 C 0.6854(10) 0.3613(8) 0.7823(7) 0.032(3) Uani 1 1 d .
H52 H 0.7151 0.3153 0.7248 0.038 Uiso 1 1 calc R
C53 C 0.7647(10) 0.3545(8) 0.8618(7) 0.028(2) Uani 1 1 d .
H53 H 0.8469 0.3022 0.8591 0.034 Uiso 1 1 calc R
C54 C 0.7234(10) 0.4258(8) 0.9480(7) 0.0238(15) Uani 1 1 d .
H54 H 0.7794 0.4233 1.0005 0.029 Uiso 1 1 calc R
C55 C 0.7881(10) 0.7674(8) 0.9587(7) 0.0251(8) Uani 1 1 d .
H55A H 0.7868 0.8421 0.9338 0.030 Uiso 1 1 calc R
H55B H 0.8786 0.7284 0.9713 0.030 Uiso 1 1 calc R
C56 C 0.7444(10) 0.7073(9) 0.8768(7) 0.0251(8) Uani 1 1 d .
H56 H 0.7572 0.6302 0.9022 0.030 Uiso 1 1 calc R
C57 C 0.8195(10) 0.6978(10) 0.7732(8) 0.0290(17) Uani 1 1 d .
C58 C 0.8183(9) 0.6119(10) 0.7098(7) 0.035(3) Uani 1 1 d .
H58 H 0.7738 0.5599 0.7337 0.042 Uiso 1 1 calc R
C59 C 0.8817(9) 0.5993(8) 0.6100(7) 0.029(2) Uani 1 1 d .
H59 H 0.8757 0.5417 0.5676 0.035 Uiso 1 1 calc R
C60 C 0.9533(10) 0.6730(9) 0.5748(7) 0.030(2) Uani 1 1 d .
C61 C 0.9550(9) 0.7608(9) 0.6385(7) 0.0290(17) Uani 1 1 d .
H61 H 1.0014 0.8116 0.6152 0.035 Uiso 1 1 calc R
C62 C 0.8895(9) 0.7743(9) 0.7358(7) 0.029(2) Uani 1 1 d .
H62 H 0.8916 0.8342 0.7769 0.035 Uiso 1 1 calc R
C63 C 1.0223(11) 0.6571(10) 0.4664(8) 0.047(3) Uani 1 1 d .
H63A H 0.9593 0.6875 0.4163 0.071 Uiso 1 1 calc R
H63B H 1.0607 0.5786 0.4536 0.071 Uiso 1 1 calc R
H63C H 1.0903 0.6953 0.4610 0.071 Uiso 1 1 calc R
P4 P 0.7495(3) 0.2445(3) 0.4744(2) 0.0310(7) Uani 1 1 d .
F1 F 0.8709(6) 0.1989(5) 0.3898(4) 0.0375(10) Uani 1 1 d .
F2 F 0.6288(6) 0.2922(5) 0.5590(4) 0.0375(10) Uani 1 1 d .
F3 F 0.7992(6) 0.3546(5) 0.4882(4) 0.0399(11) Uani 1 1 d .
F4 F 0.7020(6) 0.1331(5) 0.4614(4) 0.0399(11) Uani 1 1 d .
F5 F 0.8393(6) 0.1853(5) 0.5658(4) 0.0402(11) Uani 1 1 d .
F6 F 0.6600(6) 0.3062(5) 0.3858(4) 0.0402(11) Uani 1 1 d .
Cl1 Cl 0.1948(6) 0.3783(4) 0.6260(4) 0.1178(19) Uani 1 1 d .
C70 C 0.5527(7) 0.7457(6) 0.4614(6) 0.0478(13) Uani 1 1 d G
C71 C 0.5883(7) 0.6314(6) 0.4520(6) 0.0478(13) Uani 1 1 d G
H71 H 0.6677 0.5950 0.4162 0.057 Uiso 1 1 calc R
C72 C 0.5069(8) 0.5705(6) 0.4951(6) 0.0478(13) Uani 1 1 d G
H72 H 0.5312 0.4929 0.4886 0.057 Uiso 1 1 calc R
C73 C 0.3898(7) 0.6240(6) 0.5477(6) 0.0478(13) Uani 1 1 d G
H73 H 0.3346 0.5827 0.5770 0.057 Uiso 1 1 calc R
C74 C 0.3542(7) 0.7383(6) 0.5572(5) 0.0478(13) Uani 1 1 d G
H74 H 0.2747 0.7747 0.5929 0.057 Uiso 1 1 calc R
C75 C 0.4356(7) 0.7992(6) 0.5141(6) 0.0478(13) Uani 1 1 d G
H75 H 0.4113 0.8768 0.5205 0.057 Uiso 1 1 calc R
Cl2 Cl 0.6555(3) 0.8225(3) 0.4070(3) 0.0611(9) Uani 1 1 d .
C80 C 0.2289(8) 0.2664(6) 0.5450(6) 0.0532(14) Uani 1 1 d G
C81 C 0.3606(8) 0.2204(7) 0.5126(6) 0.0532(14) Uani 1 1 d G
H81 H 0.4249 0.2506 0.5354 0.064 Uiso 1 1 calc R
C82 C 0.3963(8) 0.1292(7) 0.4463(6) 0.0532(14) Uani 1 1 d G
H82 H 0.4846 0.0983 0.4245 0.064 Uiso 1 1 calc R
C83 C 0.3003(8) 0.0840(6) 0.4123(6) 0.0532(14) Uani 1 1 d G
H83 H 0.3244 0.0228 0.3679 0.064 Uiso 1 1 calc R
C84 C 0.1686(8) 0.1300(7) 0.4447(6) 0.0532(14) Uani 1 1 d G
H84 H 0.1044 0.0997 0.4219 0.064 Uiso 1 1 calc R
C85 C 0.1329(8) 0.2212(7) 0.5110(6) 0.0532(14) Uani 1 1 d G
H85 H 0.0446 0.2521 0.5328 0.064 Uiso 1 1 calc R

loop_
_atom_site_aniso_label
_atom_site_aniso_U_11
_atom_site_aniso_U_22
_atom_site_aniso_U_33
_atom_site_aniso_U_23
_atom_site_aniso_U_13
_atom_site_aniso_U_12
Ru1 0.0119(4) 0.0197(4) 0.0187(4) -0.0012(3) -0.0038(3) -0.0062(3)
S1 0.0173(14) 0.0260(15) 0.0242(13) -0.0042(11) -0.0065(11) -0.0075(12)
S2 0.0151(13) 0.0201(14) 0.0226(13) 0.0017(10) -0.0049(10) -0.0051(11)
S3 0.0123(13) 0.0279(15) 0.0191(13) 0.0018(11) -0.0034(10) -0.0083(11)
P1 0.0139(14) 0.0232(15) 0.0214(13) -0.0033(11) -0.0037(11) -0.0074(11)
P2 0.0138(14) 0.0245(15) 0.0260(14) -0.0013(11) -0.0059(11) -0.0062(11)
P3 0.0172(14) 0.0208(14) 0.0204(13) 0.0010(10) -0.0062(11) -0.0066(11)
C1 0.0206(19) 0.030(2) 0.0259(18) -0.0036(15) -0.0013(15) -0.0085(16)
C2 0.0206(19) 0.030(2) 0.0259(18) -0.0036(15) -0.0013(15) -0.0085(16)
C3 0.0206(19) 0.030(2) 0.0259(18) -0.0036(15) -0.0013(15) -0.0085(16)
C4 0.0206(19) 0.030(2) 0.0259(18) -0.0036(15) -0.0013(15) -0.0085(16)
C5 0.0206(19) 0.030(2) 0.0259(18) -0.0036(15) -0.0013(15) -0.0085(16)
C6 0.0206(19) 0.030(2) 0.0259(18) -0.0036(15) -0.0013(15) -0.0085(16)
C7 0.017(2) 0.029(2) 0.019(2) 0.0006(16) -0.0026(16) -0.0032(17)
C8 0.017(2) 0.029(2) 0.019(2) 0.0006(16) -0.0026(16) -0.0032(17)
C9 0.017(2) 0.029(2) 0.019(2) 0.0006(16) -0.0026(16) -0.0032(17)
C10 0.017(2) 0.029(2) 0.019(2) 0.0006(16) -0.0026(16) -0.0032(17)
C11 0.017(2) 0.029(2) 0.019(2) 0.0006(16) -0.0026(16) -0.0032(17)
C12 0.017(2) 0.029(2) 0.019(2) 0.0006(16) -0.0026(16) -0.0032(17)
C13 0.027(2) 0.040(3) 0.031(2) 0.0063(19) -0.007(2) -0.016(2)
C14 0.027(2) 0.040(3) 0.031(2) 0.0063(19) -0.007(2) -0.016(2)
C15 0.027(2) 0.040(3) 0.031(2) 0.0063(19) -0.007(2) -0.016(2)
C16 0.027(2) 0.040(3) 0.031(2) 0.0063(19) -0.007(2) -0.016(2)
C17 0.027(2) 0.040(3) 0.031(2) 0.0063(19) -0.007(2) -0.016(2)
C18 0.027(2) 0.040(3) 0.031(2) 0.0063(19) -0.007(2) -0.016(2)
C19 0.004(4) 0.020(5) 0.029(5) -0.005(4) -0.008(4) -0.001(4)
C20 0.021(5) 0.027(5) 0.020(5) 0.005(4) -0.005(4) -0.007(4)
C21 0.030(3) 0.034(4) 0.044(4) -0.005(3) -0.014(3) -0.017(3)
C22 0.030(3) 0.034(4) 0.044(4) -0.005(3) -0.014(3) -0.017(3)
C23 0.030(3) 0.034(4) 0.044(4) -0.005(3) -0.014(3) -0.017(3)
C24 0.022(5) 0.028(5) 0.022(5) -0.006(4) -0.009(4) -0.004(4)
C25 0.026(6) 0.015(5) 0.025(5) 0.006(4) -0.010(4) -0.004(4)
C26 0.012(5) 0.031(6) 0.033(5) 0.000(4) -0.008(4) -0.006(4)
C27 0.026(6) 0.029(6) 0.038(6) 0.009(5) -0.010(5) -0.018(5)
C28 0.029(6) 0.028(6) 0.032(6) 0.011(4) -0.011(5) -0.002(5)
C29 0.022(6) 0.019(5) 0.045(6) 0.002(4) -0.003(5) -0.005(4)
C30 0.020(5) 0.034(6) 0.026(5) 0.012(4) -0.002(4) -0.010(5)
C31 0.025(2) 0.020(2) 0.055(3) 0.0000(19) -0.007(2) -0.0108(18)
C32 0.025(2) 0.020(2) 0.055(3) 0.0000(19) -0.007(2) -0.0108(18)
C33 0.025(2) 0.020(2) 0.055(3) 0.0000(19) -0.007(2) -0.0108(18)
C34 0.025(2) 0.020(2) 0.055(3) 0.0000(19) -0.007(2) -0.0108(18)
C35 0.025(2) 0.020(2) 0.055(3) 0.0000(19) -0.007(2) -0.0108(18)
C36 0.025(2) 0.020(2) 0.055(3) 0.0000(19) -0.007(2) -0.0108(18)
C37 0.016(5) 0.020(5) 0.031(5) -0.005(4) -0.004(4) -0.002(4)
C38 0.024(3) 0.048(3) 0.042(3) -0.009(2) -0.006(2) -0.022(2)
C39 0.024(3) 0.048(3) 0.042(3) -0.009(2) -0.006(2) -0.022(2)
C40 0.024(3) 0.048(3) 0.042(3) -0.009(2) -0.006(2) -0.022(2)
C41 0.024(3) 0.048(3) 0.042(3) -0.009(2) -0.006(2) -0.022(2)
C42 0.024(3) 0.048(3) 0.042(3) -0.009(2) -0.006(2) -0.022(2)
C43 0.016(5) 0.021(5) 0.031(5) 0.004(4) -0.012(4) -0.004(4)
C44 0.016(5) 0.030(6) 0.038(6) -0.004(4) -0.005(5) -0.007(5)
C45 0.025(4) 0.033(4) 0.051(4) 0.004(3) -0.003(3) -0.016(3)
C46 0.025(4) 0.033(4) 0.051(4) 0.004(3) -0.003(3) -0.016(3)
C47 0.025(4) 0.033(4) 0.051(4) 0.004(3) -0.003(3) -0.016(3)
C48 0.036(7) 0.034(6) 0.035(6) 0.002(5) -0.012(5) -0.014(5)
C49 0.024(4) 0.029(4) 0.021(3) -0.001(3) -0.013(3) -0.008(3)
C50 0.025(6) 0.035(6) 0.032(6) -0.011(5) -0.011(5) -0.004(5)
C51 0.032(6) 0.028(6) 0.039(6) -0.008(4) -0.015(5) -0.009(5)
C52 0.032(6) 0.037(6) 0.028(5) -0.019(4) -0.006(5) -0.008(5)
C53 0.025(6) 0.024(5) 0.031(5) -0.006(4) -0.001(4) 0.001(4)
C54 0.024(4) 0.029(4) 0.021(3) -0.001(3) -0.013(3) -0.008(3)
C55 0.0206(19) 0.030(2) 0.0259(18) -0.0036(15) -0.0013(15) -0.0085(16)
C56 0.0206(19) 0.030(2) 0.0259(18) -0.0036(15) -0.0013(15) -0.0085(16)
C57 0.017(4) 0.046(5) 0.027(4) 0.006(3) -0.011(3) -0.011(3)
C58 0.017(6) 0.066(8) 0.022(5) -0.008(5) 0.003(4) -0.012(5)
C59 0.022(6) 0.034(6) 0.029(5) -0.006(4) -0.005(4) -0.003(5)
C60 0.020(5) 0.050(7) 0.017(5) -0.001(4) 0.004(4) -0.007(5)
C61 0.017(4) 0.046(5) 0.027(4) 0.006(3) -0.011(3) -0.011(3)
C62 0.015(5) 0.042(6) 0.032(5) -0.003(5) -0.005(4) -0.010(5)
C63 0.037(7) 0.069(9) 0.035(6) 0.004(6) -0.001(6) -0.015(6)
P4 0.0312(16) 0.0449(18) 0.0227(14) 0.0060(12) -0.0081(12) -0.0188(14)
F1 0.029(2) 0.055(3) 0.034(2) 0.0033(19) -0.0031(19) -0.022(2)
F2 0.029(2) 0.055(3) 0.034(2) 0.0033(19) -0.0031(19) -0.022(2)
F3 0.041(3) 0.051(3) 0.043(2) 0.010(2) -0.013(2) -0.035(2)
F4 0.041(3) 0.051(3) 0.043(2) 0.010(2) -0.013(2) -0.035(2)
F5 0.036(3) 0.059(3) 0.032(2) 0.0107(19) -0.0167(19) -0.021(2)
F6 0.036(3) 0.059(3) 0.032(2) 0.0107(19) -0.0167(19) -0.021(2)
Cl1 0.116(4) 0.083(3) 0.148(5) -0.059(3) 0.001(4) -0.015(3)
C70 0.042(3) 0.061(3) 0.040(3) -0.006(2) -0.007(2) -0.012(3)
C71 0.042(3) 0.061(3) 0.040(3) -0.006(2) -0.007(2) -0.012(3)
C72 0.042(3) 0.061(3) 0.040(3) -0.006(2) -0.007(2) -0.012(3)
C73 0.042(3) 0.061(3) 0.040(3) -0.006(2) -0.007(2) -0.012(3)
C74 0.042(3) 0.061(3) 0.040(3) -0.006(2) -0.007(2) -0.012(3)
C75 0.042(3) 0.061(3) 0.040(3) -0.006(2) -0.007(2) -0.012(3)
Cl2 0.0365(19) 0.095(3) 0.058(2) -0.0085(18) 0.0028(15) -0.0282(18)
C80 0.052(4) 0.054(4) 0.058(4) 0.001(3) -0.012(3) -0.021(3)
C81 0.052(4) 0.054(4) 0.058(4) 0.001(3) -0.012(3) -0.021(3)
C82 0.052(4) 0.054(4) 0.058(4) 0.001(3) -0.012(3) -0.021(3)
C83 0.052(4) 0.054(4) 0.058(4) 0.001(3) -0.012(3) -0.021(3)
C84 0.052(4) 0.054(4) 0.058(4) 0.001(3) -0.012(3) -0.021(3)
C85 0.052(4) 0.054(4) 0.058(4) 0.001(3) -0.012(3) -0.021(3)

loop_
_atom_type_symbol
_atom_type_description
_atom_type_scat_dispersion_real
_atom_type_scat_dispersion_imag
_atom_type_scat_source
C C 0.0033 0.0016 'International Tables Vol C Tables 4.2.6.8 and 6.1.1.4'
H H 0.0000 0.0000 'International Tables Vol C Tables 4.2.6.8 and 6.1.1.4'
F F 0.0171 0.0103 'International Tables Vol C Tables 4.2.6.8 and 6.1.1.4'
P P 0.1023 0.0942 'International Tables Vol C Tables 4.2.6.8 and 6.1.1.4'
S S 0.1246 0.1234 'International Tables Vol C Tables 4.2.6.8 and 6.1.1.4'
Ru Ru -1.2594 0.8363 'International Tables Vol C Tables 4.2.6.8 and 6.1.1.4'
Cl Cl 0.1484 0.1585 'International Tables Vol C Tables 4.2.6.8 and 6.1.1.4'

loop_
_geom_angle_atom_site_label_1
_geom_angle_atom_site_label_2
_geom_angle_atom_site_label_3
_geom_angle
S3 Ru1 P1 99.44(9)
S3 Ru1 P2 85.61(9)
P1 Ru1 P2 93.62(10)
S3 Ru1 S2 87.67(9)
P1 Ru1 S2 172.76(10)
P2 Ru1 S2 85.49(9)
S3 Ru1 S1 174.37(11)
P1 Ru1 S1 85.70(9)
P2 Ru1 S1 91.80(9)
S2 Ru1 S1 87.14(9)
S3 Ru1 P3 91.99(9)
P1 Ru1 P3 96.72(10)
P2 Ru1 P3 169.64(10)
S2 Ru1 P3 84.35(9)
S1 Ru1 P3 89.67(9)
C1 S1 Ru1 105.5(3)
C7 S2 C55 102.4(4)
C7 S2 Ru1 107.8(4)
C55 S2 Ru1 104.1(3)
C13 S3 C56 100.8(5)
C13 S3 Ru1 107.5(3)
C56 S3 Ru1 103.7(3)
C6 P1 C19 104.3(4)
C6 P1 C25 107.6(5)
C19 P1 C25 97.9(4)
C6 P1 Ru1 105.9(4)
C19 P1 Ru1 121.7(3)
C25 P1 Ru1 118.1(3)
C18 P2 C31 105.6(5)
C18 P2 C37 101.5(5)
C31 P2 C37 101.7(4)
C18 P2 Ru1 107.8(4)
C31 P2 Ru1 120.6(3)
C37 P2 Ru1 117.4(3)
C12 P3 C49 102.1(4)
C12 P3 C43 100.7(4)
C49 P3 C43 101.3(4)
C12 P3 Ru1 105.4(3)
C49 P3 Ru1 116.3(3)
C43 P3 Ru1 127.4(3)
C6 C1 C2 119.2(9)
C6 C1 S1 121.6(7)
C2 C1 S1 119.2(8)
C3 C2 C1 123.4(10)
C3 C2 H2 118.3
C1 C2 H2 118.3
C2 C3 C4 117.6(9)
C2 C3 H3 121.2
C4 C3 H3 121.2
C5 C4 C3 121.2(9)
C5 C4 H4 119.4
C3 C4 H4 119.4
C4 C5 C6 119.2(9)
C4 C5 H5 120.4
C6 C5 H5 120.4
C1 C6 C5 118.5(9)
C1 C6 P1 121.1(8)
C5 C6 P1 120.0(7)
C8 C7 C12 118.7(9)
C8 C7 S2 120.9(8)
C12 C7 S2 120.1(7)
C9 C8 C7 122.2(10)
C9 C8 H8 118.9
C7 C8 H8 118.9
C8 C9 C10 119.2(9)
C8 C9 H9 120.4
C10 C9 H9 120.4
C9 C10 C11 120.9(9)
C9 C10 H10 119.6
C11 C10 H10 119.6
C12 C11 C10 120.3(9)
C12 C11 H11 119.9
C10 C11 H11 119.9
C11 C12 C7 118.7(9)
C11 C12 P3 122.7(8)
C7 C12 P3 118.4(7)
C14 C13 C18 120.9(9)
C14 C13 S3 117.7(8)
C18 C13 S3 121.3(7)
C15 C14 C13 119.7(9)
C15 C14 H14 120.2
C13 C14 H14 120.2
C14 C15 C16 119.4(9)
C14 C15 H15 120.3
C16 C15 H15 120.3
C17 C16 C15 120.3(10)
C17 C16 H16 119.8
C15 C16 H16 119.8
C16 C17 C18 122.5(10)
C16 C17 H17 118.8
C18 C17 H17 118.8
C17 C18 C13 117.2(9)
C17 C18 P2 125.3(8)
C13 C18 P2 117.4(8)
C20 C19 C24 118.5(8)
C20 C19 P1 121.4(7)
C24 C19 P1 120.1(7)
C21 C20 C19 121.1(9)
C21 C20 H20 119.5
C19 C20 H20 119.5
C20 C21 C22 120.2(10)
C20 C21 H21 119.9
C22 C21 H21 119.9
C23 C22 C21 120.6(10)
C23 C22 H22 119.7
C21 C22 H22 119.7
C22 C23 C24 119.8(10)
C22 C23 H23 120.1
C24 C23 H23 120.1
C23 C24 C19 119.8(9)
C23 C24 H24 120.1
C19 C24 H24 120.1
C26 C25 C30 116.3(8)
C26 C25 P1 119.1(7)
C30 C25 P1 124.0(7)
C27 C26 C25 124.0(9)
C27 C26 H26 118.0
C25 C26 H26 118.0
C26 C27 C28 118.3(9)
C26 C27 H27 120.9
C28 C27 H27 120.9
C29 C28 C27 118.8(9)
C29 C28 H28 120.6
C27 C28 H28 120.6
C30 C29 C28 121.6(9)
C30 C29 H29 119.2
C28 C29 H29 119.2
C29 C30 C25 121.1(9)
C29 C30 H30 119.5
C25 C30 H30 119.5
C32 C31 C36 118.3(9)
C32 C31 P2 117.0(8)
C36 C31 P2 124.6(8)
C31 C32 C33 119.2(10)
C31 C32 H32 120.4
C33 C32 H32 120.4
C34 C33 C32 119.8(10)
C34 C33 H33 120.1
C32 C33 H33 120.1
C35 C34 C33 122.2(10)
C35 C34 H34 118.9
C33 C34 H34 118.9
C34 C35 C36 119.8(10)
C34 C35 H35 120.1
C36 C35 H35 120.1
C31 C36 C35 120.7(10)
C31 C36 H36 119.7
C35 C36 H36 119.7
C42 C37 C38 115.5(9)
C42 C37 P2 124.7(7)
C38 C37 P2 119.9(7)
C39 C38 C37 122.0(10)
C39 C38 H38 119.0
C37 C38 H38 119.0
C38 C39 C40 120.6(10)
C38 C39 H39 119.7
C40 C39 H39 119.7
C39 C40 C41 118.5(10)
C39 C40 H40 120.7
C41 C40 H40 120.7
C40 C41 C42 120.7(10)
C40 C41 H41 119.6
C42 C41 H41 119.6
C37 C42 C41 122.5(10)
C37 C42 H42 118.7
C41 C42 H42 118.7
C44 C43 C48 117.5(9)
C44 C43 P3 119.5(7)
C48 C43 P3 122.7(7)
C43 C44 C45 120.2(10)
C43 C44 H44 119.9
C45 C44 H44 119.9
C46 C45 C44 120.8(10)
C46 C45 H45 119.6
C44 C45 H45 119.6
C47 C46 C45 119.8(10)
C47 C46 H46 120.1
C45 C46 H46 120.1
C46 C47 C48 120.9(10)
C46 C47 H47 119.6
C48 C47 H47 119.6
C47 C48 C43 120.8(10)
C47 C48 H48 119.6
C43 C48 H48 119.6
C50 C49 C54 118.8(8)
C50 C49 P3 118.8(7)
C54 C49 P3 122.5(7)
C49 C50 C51 120.9(9)
C49 C50 H50 119.5
C51 C50 H50 119.5
C52 C51 C50 119.8(9)
C52 C51 H51 120.1
C50 C51 H51 120.1
C53 C52 C51 120.4(9)
C53 C52 H52 119.8
C51 C52 H52 119.8
C52 C53 C54 120.7(9)
C52 C53 H53 119.7
C54 C53 H53 119.7
C53 C54 C49 119.2(9)
C53 C54 H54 120.4
C49 C54 H54 120.4
C56 C55 S2 113.8(7)
C56 C55 H55A 108.8
S2 C55 H55A 108.8
C56 C55 H55B 108.8
S2 C55 H55B 108.8
H55A C55 H55B 107.7
C55 C56 C57 117.0(9)
C55 C56 S3 111.9(7)
C57 C56 S3 110.1(7)
C55 C56 H56 105.7
C57 C56 H56 105.7
S3 C56 H56 105.7
C58 C57 C62 117.8(10)
C58 C57 C56 118.5(10)
C62 C57 C56 123.7(10)
C57 C58 C59 122.2(10)
C57 C58 H58 118.9
C59 C58 H58 118.9
C60 C59 C58 119.7(9)
C60 C59 H59 120.2
C58 C59 H59 120.2
C59 C60 C61 118.5(9)
C59 C60 C63 118.8(9)
C61 C60 C63 122.7(10)
C62 C61 C60 121.5(9)
C62 C61 H61 119.3
C60 C61 H61 119.3
C61 C62 C57 120.2(10)
C61 C62 H62 119.9
C57 C62 H62 119.9
C60 C63 H63A 109.5
C60 C63 H63B 109.5
H63A C63 H63B 109.5
C60 C63 H63C 109.5
H63A C63 H63C 109.5
H63B C63 H63C 109.5
F6 P4 F5 178.4(4)
F6 P4 F2 89.6(3)
F5 P4 F2 89.5(3)
F6 P4 F4 91.0(3)
F5 P4 F4 90.4(3)
F2 P4 F4 90.6(3)
F6 P4 F1 90.3(3)
F5 P4 F1 90.6(3)
F2 P4 F1 179.0(4)
F4 P4 F1 90.4(3)
F6 P4 F3 89.9(3)
F5 P4 F3 88.8(3)
F2 P4 F3 89.8(3)
F4 P4 F3 179.1(4)
F1 P4 F3 89.2(3)
C71 C70 C75 119.9
C71 C70 Cl2 120.0(4)
C75 C70 Cl2 120.1(4)
C70 C71 C72 120.0
C70 C71 H71 120.0
C72 C71 H71 120.0
C73 C72 C71 120.0
C73 C72 H72 120.0
C71 C72 H72 120.0
C74 C73 C72 119.9
C74 C73 H73 120.0
C72 C73 H73 120.0
C73 C74 C75 120.0
C73 C74 H74 120.0
C75 C74 H74 120.0
C70 C75 C74 120.0
C70 C75 H75 120.0
C74 C75 H75 120.0
C81 C80 C85 120.0
C81 C80 Cl1 116.5(5)
C85 C80 Cl1 123.5(5)
C82 C81 C80 119.9
C82 C81 H81 120.0
C80 C81 H81 120.0
C81 C82 C83 120.0
C81 C82 H82 120.0
C83 C82 H82 120.0
C84 C83 C82 120.1
C84 C83 H83 120.0
C82 C83 H83 120.0
C85 C84 C83 119.9
C85 C84 H84 120.0
C83 C84 H84 120.0
C84 C85 C80 120.0
C84 C85 H85 120.0
C80 C85 H85 120.0

loop_
_geom_bond_atom_site_label_1
_geom_bond_atom_site_label_2
_geom_bond_distance
Ru1 S3 2.320(2)
Ru1 P1 2.333(3)
Ru1 P2 2.350(3)
Ru1 S2 2.373(3)
Ru1 S1 2.389(3)
Ru1 P3 2.391(3)
S1 C1 1.751(10)
S2 C7 1.775(10)
S2 C55 1.838(9)
S3 C13 1.793(10)
S3 C56 1.867(10)
P1 C6 1.791(10)
P1 C19 1.853(9)
P1 C25 1.853(9)
P2 C18 1.812(10)
P2 C31 1.836(10)
P2 C37 1.848(10)
P3 C12 1.828(10)
P3 C49 1.837(9)
P3 C43 1.840(10)
C1 C6 1.368(14)
C1 C2 1.384(13)
C2 C3 1.384(13)
C2 H2 0.9300
C3 C4 1.394(13)
C3 H3 0.9300
C4 C5 1.371(12)
C4 H4 0.9300
C5 C6 1.462(13)
C5 H5 0.9300
C7 C8 1.385(13)
C7 C12 1.420(13)
C8 C9 1.355(12)
C8 H8 0.9300
C9 C10 1.371(13)
C9 H9 0.9300
C10 C11 1.390(12)
C10 H10 0.9300
C11 C12 1.378(12)
C11 H11 0.9300
C13 C14 1.398(12)
C13 C18 1.404(14)
C14 C15 1.376(13)
C14 H14 0.9300
C15 C16 1.402(13)
C15 H15 0.9300
C16 C17 1.349(12)
C16 H16 0.9300
C17 C18 1.385(14)
C17 H17 0.9300
C19 C20 1.379(12)
C19 C24 1.410(13)
C20 C21 1.369(13)
C20 H20 0.9300
C21 C22 1.379(14)
C21 H21 0.9300
C22 C23 1.363(13)
C22 H22 0.9300
C23 C24 1.398(13)
C23 H23 0.9300
C24 H24 0.9300
C25 C26 1.377(12)
C25 C30 1.394(13)
C26 C27 1.360(13)
C26 H26 0.9300
C27 C28 1.396(13)
C27 H27 0.9300
C28 C29 1.376(13)
C28 H28 0.9300
C29 C30 1.353(13)
C29 H29 0.9300
C30 H30 0.9300
C31 C32 1.403(14)
C31 C36 1.375(14)
C32 C33 1.407(13)
C32 H32 0.9300
C33 C34 1.354(13)
C33 H33 0.9300
C34 C35 1.321(13)
C34 H34 0.9300
C35 C36 1.407(13)
C35 H35 0.9300
C36 H36 0.9300
C37 C42 1.377(13)
C37 C38 1.393(13)
C38 C39 1.366(14)
C38 H38 0.9300
C39 C40 1.363(13)
C39 H39 0.9300
C40 C41 1.362(13)
C40 H40 0.9300
C41 C42 1.363(13)
C41 H41 0.9300
C42 H42 0.9300
C43 C44 1.383(12)
C43 C48 1.395(13)
C44 C45 1.378(13)
C44 H44 0.9300
C45 C46 1.370(14)
C45 H45 0.9300
C46 C47 1.334(13)
C46 H46 0.9300
C47 C48 1.377(13)
C47 H47 0.9300
C48 H48 0.9300
C49 C50 1.386(13)
C49 C54 1.408(13)
C50 C51 1.392(12)
C50 H50 0.9300
C51 C52 1.377(13)
C51 H51 0.9300
C52 C53 1.365(13)
C52 H52 0.9300
C53 C54 1.406(12)
C53 H53 0.9300
C54 H54 0.9300
C55 C56 1.483(13)
C55 H55A 0.9700
C55 H55B 0.9700
C56 C57 1.495(13)
C56 H56 0.9800
C57 C58 1.365(15)
C57 C62 1.410(14)
C58 C59 1.400(12)
C58 H58 0.9300
C59 C60 1.386(14)
C59 H59 0.9300
C60 C61 1.387(14)
C60 C63 1.521(13)
C61 C62 1.380(12)
C61 H61 0.9300
C62 H62 0.9300
C63 H63A 0.9600
C63 H63B 0.9600
C63 H63C 0.9600
P4 F6 1.588(6)
P4 F5 1.608(6)
P4 F2 1.606(6)
P4 F4 1.610(6)
P4 F1 1.607(6)
P4 F3 1.611(6)
Cl1 C80 1.702(8)
C70 C71 1.370
C70 C75 1.370
C70 Cl2 1.732(8)
C71 C72 1.372
C71 H71 0.9300
C72 C73 1.370
C72 H72 0.9300
C73 C74 1.370
C73 H73 0.9300
C74 C75 1.372
C74 H74 0.9300
C75 H75 0.9300
C80 C81 1.388
C80 C85 1.389
C81 C82 1.387
C81 H81 0.9300
C82 C83 1.389
C82 H82 0.9300
C83 C84 1.388
C83 H83 0.9300
C84 C85 1.387
C84 H84 0.9300
C85 H85 0.9300

loop_
_geom_torsion_atom_site_label_1
_geom_torsion_atom_site_label_2
_geom_torsion_atom_site_label_3
_geom_torsion_atom_site_label_4
_geom_torsion
P1 Ru1 S1 C1 -2.0(4)
P2 Ru1 S1 C1 91.5(4)
S2 Ru1 S1 C1 176.9(4)
P3 Ru1 S1 C1 -98.7(4)
S3 Ru1 S2 C7 -104.0(3)
P2 Ru1 S2 C7 170.2(3)
S1 Ru1 S2 C7 78.2(3)
P3 Ru1 S2 C7 -11.8(3)
S3 Ru1 S2 C55 4.3(3)
P2 Ru1 S2 C55 -81.5(3)
S1 Ru1 S2 C55 -173.6(3)
P3 Ru1 S2 C55 96.5(3)
P1 Ru1 S3 C13 89.0(4)
P2 Ru1 S3 C13 -3.9(4)
S2 Ru1 S3 C13 -89.6(4)
P3 Ru1 S3 C13 -173.8(4)
P1 Ru1 S3 C56 -164.8(4)
P2 Ru1 S3 C56 102.3(4)
S2 Ru1 S3 C56 16.6(4)
P3 Ru1 S3 C56 -67.6(4)
S3 Ru1 P1 C6 -174.7(4)
P2 Ru1 P1 C6 -88.5(4)
S1 Ru1 P1 C6 3.0(4)
P3 Ru1 P1 C6 92.2(4)
S3 Ru1 P1 C19 66.8(4)
P2 Ru1 P1 C19 152.9(3)
S1 Ru1 P1 C19 -115.5(4)
P3 Ru1 P1 C19 -26.4(4)
S3 Ru1 P1 C25 -54.0(4)
P2 Ru1 P1 C25 32.1(3)
S1 Ru1 P1 C25 123.7(4)
P3 Ru1 P1 C25 -147.2(3)
S3 Ru1 P2 C18 4.5(4)
P1 Ru1 P2 C18 -94.7(4)
S2 Ru1 P2 C18 92.5(4)
S1 Ru1 P2 C18 179.4(4)
P3 Ru1 P2 C18 81.4(7)
S3 Ru1 P2 C31 125.7(4)
P1 Ru1 P2 C31 26.5(4)
S2 Ru1 P2 C31 -146.3(4)
S1 Ru1 P2 C31 -59.3(4)
P3 Ru1 P2 C31 -157.3(6)
S3 Ru1 P2 C37 -109.4(3)
P1 Ru1 P2 C37 151.4(3)
S2 Ru1 P2 C37 -21.4(3)
S1 Ru1 P2 C37 65.6(3)
P3 Ru1 P2 C37 -32.4(7)
S3 Ru1 P3 C12 104.0(3)
P1 Ru1 P3 C12 -156.3(3)
P2 Ru1 P3 C12 27.6(7)
S2 Ru1 P3 C12 16.5(3)
S1 Ru1 P3 C12 -70.6(3)
S3 Ru1 P3 C49 -8.2(4)
P1 Ru1 P3 C49 91.5(4)
P2 Ru1 P3 C49 -84.6(7)
S2 Ru1 P3 C49 -95.7(4)
S1 Ru1 P3 C49 177.2(4)
S3 Ru1 P3 C43 -139.0(4)
P1 Ru1 P3 C43 -39.3(4)
P2 Ru1 P3 C43 144.6(6)
S2 Ru1 P3 C43 133.5(4)
S1 Ru1 P3 C43 46.3(4)
Ru1 S1 C1 C6 0.1(10)
Ru1 S1 C1 C2 -176.6(7)
C6 C1 C2 C3 2.5(16)
S1 C1 C2 C3 179.2(8)
C1 C2 C3 C4 0.2(15)
C2 C3 C4 C5 3.3(14)
C3 C4 C5 C6 -9.0(14)
C2 C1 C6 C5 -8.1(15)
S1 C1 C6 C5 175.3(7)
C2 C1 C6 P1 179.5(8)
S1 C1 C6 P1 2.8(13)
C4 C5 C6 C1 11.5(14)
C4 C5 C6 P1 -176.0(7)
C19 P1 C6 C1 125.4(9)
C25 P1 C6 C1 -131.4(9)
Ru1 P1 C6 C1 -4.2(10)
C19 P1 C6 C5 -46.9(9)
C25 P1 C6 C5 56.3(9)
Ru1 P1 C6 C5 -176.5(7)
C55 S2 C7 C8 80.2(8)
Ru1 S2 C7 C8 -170.3(7)
C55 S2 C7 C12 -106.6(8)
Ru1 S2 C7 C12 2.8(8)
C12 C7 C8 C9 0.9(13)
S2 C7 C8 C9 174.2(7)
C7 C8 C9 C10 -1.9(14)
C8 C9 C10 C11 1.3(13)
C9 C10 C11 C12 0.2(13)
C10 C11 C12 C7 -1.2(12)
C10 C11 C12 P3 173.3(6)
C8 C7 C12 C11 0.7(13)
S2 C7 C12 C11 -172.6(7)
C8 C7 C12 P3 -174.1(7)
S2 C7 C12 P3 12.6(10)
C49 P3 C12 C11 -73.7(8)
C43 P3 C12 C11 30.5(8)
Ru1 P3 C12 C11 164.4(6)
C49 P3 C12 C7 100.9(7)
C43 P3 C12 C7 -154.9(7)
Ru1 P3 C12 C7 -21.0(7)
C56 S3 C13 C14 75.8(9)
Ru1 S3 C13 C14 -176.0(7)
C56 S3 C13 C18 -105.6(9)
Ru1 S3 C13 C18 2.7(10)
C18 C13 C14 C15 2.6(15)
S3 C13 C14 C15 -178.8(8)
C13 C14 C15 C16 -1.0(15)
C14 C15 C16 C17 -0.9(15)
C15 C16 C17 C18 1.2(16)
C16 C17 C18 C13 0.3(16)
C16 C17 C18 P2 178.2(8)
C14 C13 C18 C17 -2.2(15)
S3 C13 C18 C17 179.2(8)
C14 C13 C18 P2 179.8(8)
S3 C13 C18 P2 1.2(12)
C31 P2 C18 C17 47.6(11)
C37 P2 C18 C17 -58.2(10)
Ru1 P2 C18 C17 177.8(9)
C31 P2 C18 C13 -134.6(8)
C37 P2 C18 C13 119.7(8)
Ru1 P2 C18 C13 -4.4(9)
C6 P1 C19 C20 148.4(8)
C25 P1 C19 C20 37.8(8)
Ru1 P1 C19 C20 -92.3(8)
C6 P1 C19 C24 -31.4(8)
C25 P1 C19 C24 -142.0(7)
Ru1 P1 C19 C24 87.9(7)
C24 C19 C20 C21 -1.5(14)
P1 C19 C20 C21 178.7(7)
C19 C20 C21 C22 2.7(15)
C20 C21 C22 C23 -2.0(16)
C21 C22 C23 C24 0.1(16)
C22 C23 C24 C19 1.0(15)
C20 C19 C24 C23 -0.3(13)
P1 C19 C24 C23 179.5(7)
C6 P1 C25 C26 169.7(8)
C19 P1 C25 C26 -82.5(8)
Ru1 P1 C25 C26 50.0(9)
C6 P1 C25 C30 -19.6(10)
C19 P1 C25 C30 88.2(9)
Ru1 P1 C25 C30 -139.4(8)
C30 C25 C26 C27 0.8(14)
P1 C25 C26 C27 172.1(8)
C25 C26 C27 C28 -1.4(15)
C26 C27 C28 C29 1.1(14)
C27 C28 C29 C30 -0.3(15)
C28 C29 C30 C25 -0.3(16)
C26 C25 C30 C29 0.1(15)
P1 C25 C30 C29 -170.8(8)
C18 P2 C31 C32 -178.1(8)
C37 P2 C31 C32 -72.4(8)
Ru1 P2 C31 C32 59.6(9)
C18 P2 C31 C36 5.4(10)
C37 P2 C31 C36 111.1(9)
Ru1 P2 C31 C36 -116.9(8)
C36 C31 C32 C33 -1.9(15)
P2 C31 C32 C33 -178.6(8)
C31 C32 C33 C34 1.1(15)
C32 C33 C34 C35 -0.5(16)
C33 C34 C35 C36 0.6(15)
C32 C31 C36 C35 2.0(15)
P2 C31 C36 C35 178.5(8)
C34 C35 C36 C31 -1.4(15)
C18 P2 C37 C42 -3.1(9)
C31 P2 C37 C42 -112.0(9)
Ru1 P2 C37 C42 114.1(8)
C18 P2 C37 C38 176.1(8)
C31 P2 C37 C38 67.3(9)
Ru1 P2 C37 C38 -66.6(8)
C42 C37 C38 C39 1.8(15)
P2 C37 C38 C39 -177.5(8)
C37 C38 C39 C40 0.9(17)
C38 C39 C40 C41 -3.2(16)
C39 C40 C41 C42 2.7(16)
C38 C37 C42 C41 -2.3(15)
P2 C37 C42 C41 177.0(8)
C40 C41 C42 C37 0.1(17)
C12 P3 C43 C44 63.7(8)
C49 P3 C43 C44 168.4(7)
Ru1 P3 C43 C44 -55.4(8)
C12 P3 C43 C48 -109.7(8)
C49 P3 C43 C48 -4.9(9)
Ru1 P3 C43 C48 131.3(7)
C48 C43 C44 C45 -1.9(14)
P3 C43 C44 C45 -175.6(8)
C43 C44 C45 C46 -0.3(15)
C44 C45 C46 C47 1.2(16)
C45 C46 C47 C48 0.2(16)
C46 C47 C48 C43 -2.5(16)
C44 C43 C48 C47 3.3(15)
P3 C43 C48 C47 176.7(8)
C12 P3 C49 C50 -173.6(8)
C43 P3 C49 C50 82.7(9)
Ru1 P3 C49 C50 -59.5(9)
C12 P3 C49 C54 5.4(9)
C43 P3 C49 C54 -98.2(9)
Ru1 P3 C49 C54 119.6(8)
C54 C49 C50 C51 3.3(16)
P3 C49 C50 C51 -177.6(8)
C49 C50 C51 C52 -2.3(16)
C50 C51 C52 C53 1.7(17)
C51 C52 C53 C54 -2.1(16)
C52 C53 C54 C49 3.1(15)
C50 C49 C54 C53 -3.6(15)
P3 C49 C54 C53 177.3(7)
C7 S2 C55 C56 80.3(8)
Ru1 S2 C55 C56 -31.9(8)
S2 C55 C56 C57 177.8(7)
S2 C55 C56 S3 49.6(9)
C13 S3 C56 C55 69.7(8)
Ru1 S3 C56 C55 -41.5(7)
C13 S3 C56 C57 -62.1(8)
Ru1 S3 C56 C57 -173.4(7)
C55 C56 C57 C58 155.7(10)
S3 C56 C57 C58 -75.1(11)
C55 C56 C57 C62 -25.8(14)
S3 C56 C57 C62 103.3(10)
C62 C57 C58 C59 -1.1(15)
C56 C57 C58 C59 177.5(9)
C57 C58 C59 C60 2.8(15)
C58 C59 C60 C61 -2.8(15)
C58 C59 C60 C63 179.5(9)
C59 C60 C61 C62 1.2(15)
C63 C60 C61 C62 178.8(9)
C60 C61 C62 C57 0.5(14)
C58 C57 C62 C61 -0.6(15)
C56 C57 C62 C61 -179.1(9)
C75 C70 C71 C72 0.0
Cl2 C70 C71 C72 -180.0(6)
C70 C71 C72 C73 0.0
C71 C72 C73 C74 0.0
C72 C73 C74 C75 0.0
C71 C70 C75 C74 0.0
Cl2 C70 C75 C74 180.0(6)
C73 C74 C75 C70 0.0
C85 C80 C81 C82 0.0
Cl1 C80 C81 C82 -179.8(6)
C80 C81 C82 C83 0.0
C81 C82 C83 C84 0.0
C82 C83 C84 C85 0.0
C83 C84 C85 C80 0.0
C81 C80 C85 C84 0.0
Cl1 C80 C85 C84 179.8(7)
